data_4325913
loop_
_publ_author_name
'Curtis M. Zaleski'
'Choong-Sun Lim'
'Annabel D. Cutland-Van Noord'
'Jeff W. Kampf'
'Vincent L. Pecoraro'

_publ_section_title
;
 Effects of the Central Lanthanide Ion Crystal Radius on the
 15-MCCuII(N)pheHA-5 Structure
;
_journal_name_full 'Inorganic Chemistry'
_journal_page_first 7707
_journal_page_last 7717
_journal_paper_doi 10.1021/ic200740h
_journal_volume 50
_journal_year 2011
_chemical_absolute_configuration ad
_chemical_formula_moiety 'C45 H50 Cu5 Gd N11 O16, 2(N O3), 6(O)'
_chemical_formula_sum 'C45 H62 Cu5 Gd N13 O29'
_chemical_formula_weight 1724.03
_chemical_name_systematic
;
 ?
;
_space_group_IT_number 76
_symmetry_cell_setting tetragonal
_symmetry_space_group_name_Hall 'P 4w'
_symmetry_space_group_name_H-M 'P 41'
_atom_sites_solution_hydrogens geom
_atom_sites_solution_primary direct
_atom_sites_solution_secondary difmap
_audit_creation_method SHELXL-97
_cell_angle_alpha 90.00
_cell_angle_beta 90.00
_cell_angle_gamma 90.00
_cell_formula_units_Z 4
_cell_length_a 19.2460(17)
_cell_length_b 19.2460(17)
_cell_length_c 18.373(3)
_cell_measurement_reflns_used 7599
_cell_measurement_temperature 118(2)
_cell_measurement_theta_max 28.41
_cell_measurement_theta_min 3.07
_cell_volume 6805.5(14)
_computing_cell_refinement 'Bruker SMART'
_computing_data_collection 'Bruker SMART'
_computing_data_reduction 'Bruker SHELXTL'
_computing_molecular_graphics 'Bruker SHELXTL'
_computing_publication_material 'Bruker SHELXTL'
_computing_structure_refinement 'Bruker SHELXTL'
_computing_structure_solution 'Bruker SHELXTL'
_diffrn_ambient_temperature 118(2)
_diffrn_measured_fraction_theta_full 0.993
_diffrn_measured_fraction_theta_max 0.993
_diffrn_measurement_device_type 'CCD area detector'
_diffrn_measurement_method 'phi and omega scans'
_diffrn_radiation_monochromator graphite
_diffrn_radiation_source 'fine-focus sealed tube'
_diffrn_radiation_type MoK\a
_diffrn_radiation_wavelength 0.71073
_diffrn_reflns_av_R_equivalents 0.0451
_diffrn_reflns_av_sigmaI/netI 0.0301
_diffrn_reflns_limit_h_max 18
_diffrn_reflns_limit_h_min -17
_diffrn_reflns_limit_k_max 25
_diffrn_reflns_limit_k_min -25
_diffrn_reflns_limit_l_max 24
_diffrn_reflns_limit_l_min -24
_diffrn_reflns_number 17123
_diffrn_reflns_theta_full 28.54
_diffrn_reflns_theta_max 28.54
_diffrn_reflns_theta_min 2.99
_exptl_absorpt_coefficient_mu 2.583
_exptl_absorpt_correction_T_max 0.5316
_exptl_absorpt_correction_T_min 0.3828
_exptl_absorpt_correction_type multi-scan
_exptl_absorpt_process_details 'Blessing, Acta Cryst. (1995) A51 33-38'
_exptl_crystal_colour blue
_exptl_crystal_density_diffrn 1.683
_exptl_crystal_description block
_exptl_crystal_F_000 3456
_exptl_crystal_size_max 0.46
_exptl_crystal_size_mid 0.40
_exptl_crystal_size_min 0.28
_refine_diff_density_max 1.360
_refine_diff_density_min -0.791
_refine_diff_density_rms 0.170
_refine_ls_abs_structure_details 'Flack H D (1983), Acta Cryst. A39, 876-881'
_refine_ls_abs_structure_Flack -0.018(11)
_refine_ls_extinction_method none
_refine_ls_goodness_of_fit_ref 1.124
_refine_ls_hydrogen_treatment constr
_refine_ls_matrix_type full
_refine_ls_number_parameters 865
_refine_ls_number_reflns 17123
_refine_ls_number_restraints 13
_refine_ls_restrained_S_all 1.127
_refine_ls_R_factor_all 0.0489
_refine_ls_R_factor_gt 0.0439
_refine_ls_shift/su_max 0.001
_refine_ls_shift/su_mean 0.000
_refine_ls_structure_factor_coef Fsqd
_refine_ls_weighting_details 'calc w=1/[\s^2^(Fo^2^)+(0.0820P)^2^+14.6291P] where P=(Fo^2^+2Fc^2^)/3'
_refine_ls_weighting_scheme calc
_refine_ls_wR_factor_gt 0.1326
_refine_ls_wR_factor_ref 0.1371
_reflns_number_gt 15959
_reflns_number_total 17123
_reflns_threshold_expression >2sigma(I)
_cod_data_source_file ic200740h_si_001_17.cif
_cod_data_source_block Gd(a)-3
_cod_original_cell_volume 6805.4(15)
_cod_database_code 4325913

loop_
_symmetry_equiv_pos_as_xyz
'x, y, z'
'-x, -y, z+1/2'
'-y, x, z+1/4'
'y, -x, z+3/4'

loop_
_atom_site_label
_atom_site_type_symbol
_atom_site_fract_x
_atom_site_fract_y
_atom_site_fract_z
_atom_site_U_iso_or_equiv
_atom_site_adp_type
_atom_site_occupancy
_atom_site_symmetry_multiplicity
_atom_site_calc_flag
_atom_site_refinement_flags
Gd1 Gd 0.737675(13) 0.159913(12) 0.014928(12) 0.02413(5) Uani 1 1 d .
Cu1 Cu 0.70139(3) -0.03592(3) 0.02187(4) 0.02377(12) Uani 1 1 d .
Cu2 Cu 0.74458(4) 0.10491(4) 0.21735(4) 0.03294(15) Uani 1 1 d .
Cu3 Cu 0.75535(4) 0.32574(3) 0.13088(4) 0.02969(14) Uani 1 1 d .
Cu4 Cu 0.78333(3) 0.31161(3) -0.11417(3) 0.02336(12) Uani 1 1 d .
Cu5 Cu 0.74186(3) 0.08832(3) -0.18395(3) 0.02357(12) Uani 1 1 d .
O1 O 0.6937(2) -0.07315(19) 0.1199(2) 0.0278(8) Uani 1 1 d .
O2 O 0.7370(2) 0.04660(18) 0.0693(2) 0.0278(7) Uani 1 1 d .
O3 O 0.7337(3) 0.1817(2) 0.2856(2) 0.0451(11) Uani 1 1 d .
O4 O 0.7374(3) 0.1750(2) 0.1436(2) 0.0372(10) Uani 1 1 d .
O5 O 0.7682(2) 0.4098(2) 0.0766(2) 0.0329(8) Uani 1 1 d .
O6 O 0.7721(2) 0.27882(19) 0.0406(2) 0.0302(8) Uani 1 1 d .
O7 O 0.76792(18) 0.29149(17) -0.2154(2) 0.0250(7) Uani 1 1 d .
O8 O 0.76856(19) 0.21443(18) -0.09868(19) 0.0262(7) Uani 1 1 d .
O9 O 0.7114(2) -0.00645(19) -0.1929(2) 0.0293(8) Uani 1 1 d .
O10 O 0.7225(2) 0.07730(18) -0.0822(2) 0.0277(7) Uani 1 1 d .
N1 N 0.7512(3) 0.0200(3) 0.2808(3) 0.0416(12) Uani 1 1 d .
H1A H 0.7970 0.0072 0.2864 0.050 Uiso 1 1 calc R
H1B H 0.7331 0.0292 0.3261 0.050 Uiso 1 1 calc R
N2 N 0.7395(2) 0.0350(2) 0.1440(2) 0.0283(9) Uani 1 1 d .
N3 N 0.7504(3) 0.3640(3) 0.2316(3) 0.0439(13) Uani 1 1 d .
H3A H 0.7935 0.3801 0.2452 0.053 Uiso 1 1 calc R
H3B H 0.7199 0.4008 0.2326 0.053 Uiso 1 1 calc R
N4 N 0.7349(3) 0.2403(2) 0.1784(3) 0.0368(11) Uani 1 1 d .
N5 N 0.8089(2) 0.4118(2) -0.1179(3) 0.0267(8) Uani 1 1 d .
H5A H 0.8561 0.4160 -0.1247 0.032 Uiso 1 1 calc R
H5B H 0.7869 0.4326 -0.1566 0.032 Uiso 1 1 calc R
N6 N 0.7823(2) 0.3283(2) -0.0124(2) 0.0249(8) Uani 1 1 d .
N7 N 0.7677(3) 0.1162(3) -0.2857(3) 0.0324(10) Uani 1 1 d .
H7A H 0.8144 0.1091 -0.2934 0.039 Uiso 1 1 calc R
H7B H 0.7432 0.0902 -0.3190 0.039 Uiso 1 1 calc R
N8 N 0.7632(2) 0.1826(2) -0.1666(2) 0.0255(8) Uani 1 1 d .
N9 N 0.6578(2) -0.1126(2) -0.0378(2) 0.0261(8) Uani 1 1 d .
H9A H 0.6720 -0.1551 -0.0206 0.031 Uiso 1 1 calc R
H9B H 0.6101 -0.1103 -0.0341 0.031 Uiso 1 1 calc R
N10 N 0.6993(2) 0.0100(2) -0.0704(2) 0.0252(8) Uani 1 1 d .
C1 C 0.7157(3) -0.0268(3) 0.1635(3) 0.0299(11) Uani 1 1 d .
C2 C 0.7115(3) -0.0373(3) 0.2455(3) 0.0317(11) Uani 1 1 d .
H2 H 0.7331 -0.0829 0.2586 0.038 Uiso 1 1 calc R
C3 C 0.6368(3) -0.0363(3) 0.2706(4) 0.0397(13) Uani 1 1 d .
H3C H 0.6096 -0.0688 0.2400 0.048 Uiso 1 1 calc R
H3D H 0.6348 -0.0535 0.3214 0.048 Uiso 1 1 calc R
C4 C 0.6034(3) 0.0343(3) 0.2673(4) 0.0390(12) Uani 1 1 d .
C5 C 0.5962(4) 0.0743(4) 0.3316(4) 0.0464(15) Uani 1 1 d .
H5 H 0.6123 0.0561 0.3766 0.056 Uiso 1 1 calc R
C6 C 0.5667(4) 0.1384(4) 0.3299(4) 0.0515(18) Uani 1 1 d .
H6 H 0.5621 0.1640 0.3738 0.062 Uiso 1 1 calc R
C7 C 0.5431(3) 0.1672(3) 0.2655(4) 0.0472(15) Uani 1 1 d .
H7 H 0.5233 0.2124 0.2649 0.057 Uiso 1 1 calc R
C8 C 0.5489(4) 0.1281(4) 0.2006(4) 0.0510(17) Uani 1 1 d .
H8 H 0.5314 0.1460 0.1561 0.061 Uiso 1 1 calc R
C9 C 0.5805(3) 0.0635(4) 0.2025(3) 0.0405(14) Uani 1 1 d .
H9 H 0.5867 0.0385 0.1584 0.049 Uiso 1 1 calc R
C10 C 0.7327(4) 0.2391(3) 0.2481(3) 0.0393(14) Uani 1 1 d .
C11 C 0.7267(4) 0.3095(3) 0.2848(3) 0.0397(14) Uani 1 1 d .
H11 H 0.7586 0.3103 0.3278 0.048 Uiso 1 1 calc R
C12 C 0.6543(4) 0.3214(3) 0.3109(4) 0.0468(16) Uani 1 1 d .
H12A H 0.6439 0.2858 0.3483 0.056 Uiso 1 1 calc R
H12B H 0.6225 0.3132 0.2695 0.056 Uiso 1 1 calc R
C13 C 0.6377(4) 0.3914(3) 0.3426(3) 0.0389(13) Uani 1 1 d .
C14 C 0.6880(3) 0.4353(3) 0.3731(3) 0.0393(13) Uani 1 1 d .
H14 H 0.7350 0.4204 0.3755 0.047 Uiso 1 1 calc R
C15 C 0.6698(4) 0.5006(3) 0.4001(4) 0.0459(15) Uani 1 1 d .
H15 H 0.7044 0.5306 0.4195 0.055 Uiso 1 1 calc R
C16 C 0.6023(4) 0.5211(4) 0.3982(4) 0.0472(16) Uani 1 1 d .
H16 H 0.5893 0.5648 0.4180 0.057 Uiso 1 1 calc R
C17 C 0.5522(4) 0.4785(4) 0.3676(4) 0.0452(15) Uani 1 1 d .
H17 H 0.5052 0.4937 0.3658 0.054 Uiso 1 1 calc R
C18 C 0.5692(4) 0.4154(4) 0.3403(4) 0.0433(14) Uani 1 1 d .
H18 H 0.5341 0.3870 0.3192 0.052 Uiso 1 1 calc R
C19 C 0.7792(3) 0.3933(3) 0.0101(3) 0.0286(10) Uani 1 1 d .
C20 C 0.7885(3) 0.4473(3) -0.0489(3) 0.0271(10) Uani 1 1 d .
H20 H 0.8266 0.4796 -0.0343 0.032 Uiso 1 1 calc R
C21 C 0.7214(3) 0.4897(3) -0.0598(3) 0.0281(10) Uani 1 1 d .
H21A H 0.7095 0.5134 -0.0137 0.034 Uiso 1 1 calc R
H21B H 0.7298 0.5259 -0.0971 0.034 Uiso 1 1 calc R
C22 C 0.6601(3) 0.4450(2) -0.0835(3) 0.0269(10) Uani 1 1 d .
C23 C 0.6471(3) 0.4325(3) -0.1555(3) 0.0352(12) Uani 1 1 d .
H23 H 0.6751 0.4539 -0.1917 0.042 Uiso 1 1 calc R
C24 C 0.5935(3) 0.3892(4) -0.1760(4) 0.0413(14) Uani 1 1 d .
H24 H 0.5849 0.3813 -0.2263 0.050 Uiso 1 1 calc R
C25 C 0.5517(3) 0.3567(3) -0.1241(3) 0.0338(12) Uani 1 1 d .
H25 H 0.5159 0.3257 -0.1387 0.041 Uiso 1 1 calc R
C26 C 0.5631(3) 0.3700(3) -0.0518(3) 0.0328(12) Uani 1 1 d .
H26 H 0.5340 0.3494 -0.0160 0.039 Uiso 1 1 calc R
C27 C 0.6167(3) 0.4134(3) -0.0312(3) 0.0323(11) Uani 1 1 d .
H27 H 0.6245 0.4221 0.0190 0.039 Uiso 1 1 calc R
C28 C 0.7625(2) 0.2250(3) -0.2213(3) 0.0239(9) Uani 1 1 d .
C29 C 0.7506(3) 0.1903(3) -0.2935(3) 0.0314(11) Uani 1 1 d .
H29 H 0.7820 0.2116 -0.3307 0.038 Uiso 1 1 calc R
C30 C 0.6734(3) 0.2004(3) -0.3175(3) 0.0357(12) Uani 1 1 d .
H30A H 0.6608 0.2501 -0.3126 0.043 Uiso 1 1 calc R
H30B H 0.6688 0.1877 -0.3695 0.043 Uiso 1 1 calc R
C31 C 0.6230(3) 0.1568(3) -0.2728(3) 0.0341(12) Uani 1 1 d .
C32 C 0.6009(3) 0.0929(3) -0.2988(5) 0.0450(16) Uani 1 1 d .
H32 H 0.6145 0.0785 -0.3461 0.054 Uiso 1 1 calc R
C33 C 0.5603(4) 0.0505(4) -0.2577(6) 0.060(2) Uani 1 1 d .
H33 H 0.5455 0.0068 -0.2761 0.073 Uiso 1 1 calc R
C34 C 0.5408(3) 0.0717(5) -0.1888(5) 0.063(2) Uani 1 1 d .
H34 H 0.5129 0.0421 -0.1595 0.076 Uiso 1 1 calc R
C35 C 0.5615(3) 0.1350(6) -0.1624(4) 0.069(3) Uani 1 1 d .
H35 H 0.5471 0.1495 -0.1153 0.082 Uiso 1 1 calc R
C36 C 0.6028(3) 0.1773(4) -0.2035(4) 0.0453(16) Uani 1 1 d .
H36 H 0.6178 0.2207 -0.1847 0.054 Uiso 1 1 calc R
C37 C 0.6963(3) -0.0279(2) -0.1281(3) 0.0267(10) Uani 1 1 d .
C38 C 0.6788(3) -0.1044(2) -0.1142(3) 0.0256(9) Uani 1 1 d .
H38 H 0.7227 -0.1315 -0.1209 0.031 Uiso 1 1 calc R
C39 C 0.6259(3) -0.1335(3) -0.1676(3) 0.0305(11) Uani 1 1 d .
H39A H 0.5794 -0.1145 -0.1560 0.037 Uiso 1 1 calc R
H39B H 0.6381 -0.1184 -0.2176 0.037 Uiso 1 1 calc R
C40 C 0.6233(3) -0.2124(3) -0.1649(3) 0.0339(12) Uani 1 1 d .
C41 C 0.6667(4) -0.2507(3) -0.2117(4) 0.0428(15) Uani 1 1 d .
H41 H 0.6963 -0.2270 -0.2448 0.051 Uiso 1 1 calc R
C42 C 0.6668(4) -0.3238(4) -0.2097(4) 0.0513(17) Uani 1 1 d .
H42 H 0.6960 -0.3498 -0.2412 0.062 Uiso 1 1 calc R
C43 C 0.6217(4) -0.3581(3) -0.1592(4) 0.0487(17) Uani 1 1 d .
H43 H 0.6197 -0.4074 -0.1576 0.058 Uiso 1 1 calc R
C44 C 0.5824(4) -0.3201(3) -0.1145(4) 0.0438(15) Uani 1 1 d .
H44 H 0.5536 -0.3434 -0.0803 0.053 Uiso 1 1 calc R
C45 C 0.5819(3) -0.2472(3) -0.1158(3) 0.0353(12) Uani 1 1 d .
H45 H 0.5532 -0.2221 -0.0831 0.042 Uiso 1 1 calc R
O100 O 0.8585(2) 0.1400(2) 0.0188(3) 0.0494(12) Uani 1 1 d .
N100 N 0.5895(2) 0.1878(3) 0.0162(3) 0.0377(10) Uani 1 1 d .
O101 O 0.6113(2) 0.1273(2) 0.0252(3) 0.0393(10) Uani 1 1 d .
O102 O 0.6340(2) 0.2349(2) 0.0103(5) 0.0650(17) Uani 1 1 d .
O103 O 0.5261(2) 0.2016(3) 0.0172(3) 0.0491(11) Uani 1 1 d .
O104 O 0.8162(2) -0.0868(2) -0.0022(3) 0.0450(11) Uani 1 1 d .
O105 O 0.8674(6) 0.1296(7) 0.2279(8) 0.147(5) Uani 1 1 d .
O106 O 0.7328(10) -0.0401(11) 0.4405(9) 0.099(5) Uani 0.50 1 d PU
O107 O 0.4835(3) 0.0452(3) 0.0204(6) 0.098(3) Uani 1 1 d .
O108 O 0.8880(8) 0.3966(7) 0.1785(7) 0.074(4) Uani 0.50 1 d P
O109 O 0.9084(9) 0.0653(10) 0.3710(13) 0.107(6) Uani 0.50 1 d P
O110 O 0.7244(5) -0.0715(4) -0.3272(4) 0.079(2) Uani 1 1 d .
O111 O 0.9249(4) 0.1184(4) -0.1163(4) 0.079(2) Uani 1 1 d .
O112 O 0.7118(5) 0.1819(7) 0.4369(5) 0.057(3) Uani 0.50 1 d P
O113 O 0.9208(7) 0.0602(6) 0.1157(7) 0.060(3) Uani 0.50 1 d P
O114 O 0.8758(7) 0.3736(7) 0.3231(10) 0.088(4) Uani 0.50 1 d PU
O115 O 0.7665(14) 0.0291(10) -0.4227(8) 0.161(9) Uani 0.50 1 d P
N200 N 0.4595(2) -0.1351(3) 0.0185(3) 0.0363(10) Uani 1 1 d .
O200 O 0.5122(3) -0.0964(3) 0.0221(3) 0.0493(11) Uani 1 1 d .
O201 O 0.4654(3) -0.1982(2) 0.0240(3) 0.0487(12) Uani 1 1 d .
O202 O 0.4008(2) -0.1081(3) 0.0104(3) 0.0535(12) Uani 1 1 d .
N300 N 0.8742(12) -0.0410(5) -0.1801(6) 0.115(9) Uani 1 1 d .
O300 O 0.8735(14) -0.1082(5) -0.1707(11) 0.131(9) Uani 1 1 d .
O301 O 0.8880(9) -0.0049(8) -0.2366(8) 0.095(5) Uani 1 1 d .
O302 O 0.8664(7) -0.0094(5) -0.1205(6) 0.064(3) Uani 1 1 d .

loop_
_atom_site_aniso_label
_atom_site_aniso_U_11
_atom_site_aniso_U_22
_atom_site_aniso_U_33
_atom_site_aniso_U_23
_atom_site_aniso_U_13
_atom_site_aniso_U_12
Gd1 0.02826(12) 0.02095(10) 0.02318(10) -0.00176(9) 0.00038(9) -0.00173(9)
Cu1 0.0299(3) 0.0188(2) 0.0226(3) 0.0004(2) -0.0034(2) 0.0006(2)
Cu2 0.0449(4) 0.0288(3) 0.0251(3) -0.0032(2) -0.0029(3) -0.0028(3)
Cu3 0.0398(3) 0.0237(3) 0.0256(3) -0.0052(2) 0.0047(3) -0.0055(2)
Cu4 0.0262(3) 0.0206(2) 0.0233(3) -0.0013(2) 0.0028(2) -0.0031(2)
Cu5 0.0267(3) 0.0207(3) 0.0232(3) -0.0021(2) 0.0010(2) 0.0002(2)
O1 0.0335(18) 0.0237(16) 0.0261(18) 0.0028(13) -0.0037(14) 0.0015(14)
O2 0.0411(19) 0.0200(15) 0.0222(16) 0.0003(13) -0.0008(14) 0.0033(14)
O3 0.079(3) 0.030(2) 0.026(2) -0.0041(16) 0.001(2) -0.009(2)
O4 0.068(3) 0.0212(16) 0.0224(18) -0.0053(14) 0.0033(18) -0.0075(17)
O5 0.0362(19) 0.0268(17) 0.036(2) -0.0048(15) 0.0068(16) -0.0020(14)
O6 0.040(2) 0.0235(16) 0.0272(17) -0.0008(13) 0.0031(15) -0.0061(14)
O7 0.0238(15) 0.0196(14) 0.0317(19) -0.0004(13) 0.0022(13) -0.0051(12)
O8 0.0320(17) 0.0238(16) 0.0229(16) -0.0043(13) 0.0034(13) -0.0039(13)
O9 0.042(2) 0.0210(16) 0.0253(17) -0.0013(13) -0.0030(15) 0.0002(14)
O10 0.0387(19) 0.0146(14) 0.0297(18) -0.0002(13) 0.0001(15) -0.0036(13)
N1 0.063(3) 0.040(3) 0.022(2) -0.0022(18) -0.011(2) -0.002(2)
N2 0.033(2) 0.0245(19) 0.028(2) 0.0004(16) -0.0046(17) 0.0047(16)
N3 0.071(4) 0.034(3) 0.026(2) -0.005(2) 0.007(2) -0.006(2)
N4 0.065(3) 0.021(2) 0.024(2) -0.0040(17) 0.002(2) -0.005(2)
N5 0.0303(19) 0.0177(17) 0.032(2) -0.0026(16) 0.0075(17) -0.0034(14)
N6 0.0255(19) 0.0206(18) 0.029(2) -0.0016(15) 0.0021(16) -0.0020(15)
N7 0.034(2) 0.036(2) 0.026(2) -0.0030(18) 0.0034(18) 0.0024(19)
N8 0.031(2) 0.0243(19) 0.0210(19) -0.0006(15) -0.0029(16) -0.0033(16)
N9 0.029(2) 0.0175(17) 0.032(2) 0.0039(15) -0.0053(17) 0.0002(15)
N10 0.032(2) 0.0188(17) 0.0245(19) 0.0018(15) -0.0042(16) 0.0000(15)
C1 0.029(2) 0.030(2) 0.031(2) -0.002(2) -0.007(2) 0.0107(19)
C2 0.043(3) 0.029(2) 0.023(2) 0.0003(19) -0.004(2) 0.002(2)
C3 0.057(3) 0.031(3) 0.031(3) 0.001(2) 0.007(3) -0.002(2)
C4 0.044(3) 0.034(3) 0.038(3) 0.000(2) 0.012(3) 0.001(2)
C5 0.052(4) 0.049(4) 0.039(3) 0.001(3) 0.015(3) -0.001(3)
C6 0.060(4) 0.045(3) 0.049(4) -0.009(3) 0.026(3) -0.007(3)
C7 0.044(3) 0.042(3) 0.056(4) 0.004(3) 0.025(3) 0.005(2)
C8 0.055(4) 0.047(4) 0.051(4) 0.013(3) 0.024(3) 0.007(3)
C9 0.043(3) 0.048(3) 0.030(3) 0.004(2) 0.010(2) 0.006(3)
C10 0.055(3) 0.022(2) 0.040(3) -0.003(2) 0.002(3) -0.006(2)
C11 0.061(4) 0.027(3) 0.031(3) -0.007(2) -0.002(2) -0.009(2)
C12 0.072(4) 0.033(3) 0.035(3) -0.006(2) 0.007(3) -0.012(3)
C13 0.052(3) 0.037(3) 0.027(3) -0.004(2) 0.003(2) -0.007(3)
C14 0.044(3) 0.041(3) 0.033(3) -0.005(2) -0.004(2) 0.001(2)
C15 0.058(4) 0.037(3) 0.043(3) -0.010(3) -0.010(3) 0.000(3)
C16 0.050(4) 0.048(3) 0.044(4) -0.008(3) -0.003(3) 0.012(3)
C17 0.046(3) 0.046(3) 0.044(3) 0.001(3) -0.002(3) -0.006(3)
C18 0.044(3) 0.050(4) 0.035(3) -0.003(3) 0.004(3) -0.012(3)
C19 0.027(2) 0.026(2) 0.032(2) -0.004(2) 0.001(2) -0.0034(17)
C20 0.029(2) 0.023(2) 0.029(2) -0.0058(18) 0.0037(19) -0.0058(18)
C21 0.031(2) 0.022(2) 0.031(2) -0.0054(19) 0.005(2) -0.0039(18)
C22 0.029(2) 0.020(2) 0.032(2) -0.0050(18) 0.0006(19) 0.0005(17)
C23 0.037(3) 0.036(3) 0.032(3) 0.002(2) 0.004(2) -0.008(2)
C24 0.036(3) 0.048(3) 0.039(3) -0.003(3) -0.004(2) -0.010(3)
C25 0.031(2) 0.031(2) 0.039(3) -0.002(2) -0.006(2) -0.006(2)
C26 0.029(2) 0.030(2) 0.039(3) 0.000(2) 0.003(2) 0.004(2)
C27 0.023(2) 0.040(3) 0.033(3) -0.007(2) 0.001(2) 0.002(2)
C28 0.0183(18) 0.027(2) 0.027(2) 0.0012(18) 0.0044(16) -0.0020(16)
C29 0.033(2) 0.032(2) 0.030(3) -0.002(2) 0.007(2) -0.010(2)
C30 0.046(3) 0.031(3) 0.030(3) 0.006(2) -0.010(2) -0.004(2)
C31 0.032(3) 0.036(3) 0.035(3) 0.005(2) -0.011(2) 0.004(2)
C32 0.028(3) 0.036(3) 0.071(5) 0.008(3) -0.007(3) 0.000(2)
C33 0.035(3) 0.050(4) 0.097(6) 0.024(4) -0.005(4) -0.006(3)
C34 0.024(3) 0.076(5) 0.090(6) 0.040(5) -0.007(3) -0.011(3)
C35 0.021(3) 0.142(8) 0.043(4) 0.035(5) -0.001(3) 0.011(4)
C36 0.025(3) 0.067(4) 0.044(3) 0.002(3) -0.007(2) 0.006(3)
C37 0.027(2) 0.020(2) 0.034(3) -0.0005(18) -0.0031(19) 0.0019(17)
C38 0.035(2) 0.0182(19) 0.024(2) 0.0019(17) -0.0063(19) 0.0015(17)
C39 0.040(3) 0.022(2) 0.030(2) 0.0010(19) -0.009(2) -0.0035(19)
C40 0.044(3) 0.025(2) 0.032(3) -0.004(2) -0.017(2) -0.001(2)
C41 0.054(4) 0.033(3) 0.042(3) -0.008(2) -0.013(3) -0.001(3)
C42 0.066(4) 0.034(3) 0.053(4) -0.011(3) -0.017(3) -0.002(3)
C43 0.061(4) 0.029(3) 0.055(4) 0.000(3) -0.027(3) -0.004(3)
C44 0.055(3) 0.032(3) 0.044(3) 0.008(2) -0.022(3) -0.011(2)
C45 0.043(3) 0.028(2) 0.035(3) 0.001(2) -0.015(2) -0.005(2)
O100 0.0308(19) 0.039(2) 0.078(3) 0.009(3) 0.000(2) 0.0003(17)
N100 0.028(2) 0.040(2) 0.045(3) 0.002(2) 0.003(2) 0.0060(18)
O101 0.0318(19) 0.036(2) 0.050(3) 0.0002(19) 0.0055(18) 0.0012(16)
O102 0.035(2) 0.031(2) 0.129(5) 0.010(3) 0.005(3) 0.0011(17)
O103 0.0296(19) 0.054(3) 0.064(3) 0.004(3) 0.008(2) 0.0069(18)
O104 0.039(2) 0.035(2) 0.062(3) 0.012(2) 0.002(2) 0.0043(17)
O105 0.106(8) 0.143(10) 0.192(13) -0.010(9) 0.007(8) -0.042(7)
O106 0.099(8) 0.132(9) 0.065(7) -0.001(6) 0.008(6) -0.012(7)
O107 0.053(3) 0.038(3) 0.203(9) 0.016(5) -0.002(5) 0.006(2)
O108 0.090(9) 0.073(8) 0.058(7) -0.020(6) 0.023(7) 0.001(7)
O109 0.073(9) 0.092(11) 0.156(17) -0.008(11) 0.034(10) -0.001(8)
O110 0.119(6) 0.060(4) 0.059(4) -0.013(3) 0.021(4) -0.002(4)
O111 0.063(4) 0.087(5) 0.086(5) 0.022(4) 0.013(4) 0.002(3)
O112 0.049(5) 0.104(8) 0.019(4) -0.011(4) 0.004(4) -0.035(6)
O113 0.075(7) 0.041(5) 0.065(7) 0.005(5) -0.009(6) 0.019(5)
O114 0.071(6) 0.053(5) 0.140(8) 0.032(6) -0.048(6) -0.030(5)
O115 0.32(3) 0.125(12) 0.039(6) -0.037(7) 0.051(11) -0.145(15)
N200 0.030(2) 0.044(2) 0.034(2) 0.003(2) -0.004(2) 0.0043(18)
O200 0.045(2) 0.047(2) 0.056(3) 0.008(2) 0.004(2) 0.008(2)
O201 0.053(3) 0.040(2) 0.053(3) 0.004(2) -0.015(2) 0.0002(19)
O202 0.039(2) 0.077(3) 0.045(3) 0.005(3) -0.005(2) 0.018(2)
N300 0.138(18) 0.026(6) 0.18(2) -0.014(10) -0.040(17) -0.025(9)
O300 0.25(3) 0.032(6) 0.112(14) -0.025(7) 0.000(16) -0.009(10)
O301 0.106(11) 0.079(9) 0.101(11) 0.007(9) -0.029(10) 0.014(8)
O302 0.070(7) 0.042(5) 0.080(8) 0.006(5) 0.024(6) -0.008(5)

loop_
_atom_type_symbol
_atom_type_description
_atom_type_scat_dispersion_real
_atom_type_scat_dispersion_imag
_atom_type_scat_source
C C 0.0033 0.0016 'International Tables Vol C Tables 4.2.6.8 and 6.1.1.4'
H H 0.0000 0.0000 'International Tables Vol C Tables 4.2.6.8 and 6.1.1.4'
N N 0.0061 0.0033 'International Tables Vol C Tables 4.2.6.8 and 6.1.1.4'
O O 0.0106 0.0060 'International Tables Vol C Tables 4.2.6.8 and 6.1.1.4'
Cu Cu 0.3201 1.2651 'International Tables Vol C Tables 4.2.6.8 and 6.1.1.4'
Gd Gd -0.1653 3.9035 'International Tables Vol C Tables 4.2.6.8 and 6.1.1.4'

loop_
_geom_angle_atom_site_label_1
_geom_angle_atom_site_label_2
_geom_angle_atom_site_label_3
_geom_angle
O100 Gd1 O4 89.5(2)
O100 Gd1 O2 81.07(15)
O4 Gd1 O2 72.40(13)
O100 Gd1 O10 91.99(17)
O4 Gd1 O10 144.68(13)
O2 Gd1 O10 73.00(12)
O100 Gd1 O8 81.61(17)
O4 Gd1 O8 143.80(12)
O2 Gd1 O8 139.25(12)
O10 Gd1 O8 71.05(12)
O100 Gd1 O6 83.00(15)
O4 Gd1 O6 72.13(13)
O2 Gd1 O6 141.03(13)
O10 Gd1 O6 143.03(12)
O8 Gd1 O6 71.98(12)
O100 Gd1 O102 153.50(16)
O4 Gd1 O102 87.8(2)
O2 Gd1 O102 122.85(16)
O10 Gd1 O102 105.25(19)
O8 Gd1 O102 85.12(19)
O6 Gd1 O102 71.08(15)
O100 Gd1 O101 155.43(15)
O4 Gd1 O101 87.38(16)
O2 Gd1 O101 74.75(14)
O10 Gd1 O101 76.93(14)
O8 Gd1 O101 114.29(14)
O6 Gd1 O101 118.93(14)
O102 Gd1 O101 50.70(14)
O100 Gd1 N100 177.44(19)
O4 Gd1 N100 88.14(17)
O2 Gd1 N100 99.17(14)
O10 Gd1 N100 90.51(15)
O8 Gd1 N100 99.72(15)
O6 Gd1 N100 95.30(14)
O102 Gd1 N100 25.34(15)
O101 Gd1 N100 25.39(14)
N10 Cu1 O2 91.53(16)
N10 Cu1 O1 171.93(17)
O2 Cu1 O1 84.97(15)
N10 Cu1 N9 81.26(17)
O2 Cu1 N9 171.79(16)
O1 Cu1 N9 101.66(17)
N2 Cu2 O4 89.61(18)
N2 Cu2 O3 169.7(2)
O4 Cu2 O3 85.04(18)
N2 Cu2 N1 80.76(19)
O4 Cu2 N1 170.37(18)
O3 Cu2 N1 104.5(2)
N2 Cu2 O105 104.2(4)
O4 Cu2 O105 89.4(4)
O3 Cu2 O105 84.5(4)
N1 Cu2 O105 92.9(4)
N4 Cu3 O5 174.2(2)
N4 Cu3 O6 91.45(18)
O5 Cu3 O6 85.72(17)
N4 Cu3 N3 83.3(2)
O5 Cu3 N3 100.2(2)
O6 Cu3 N3 170.3(2)
N6 Cu4 O8 91.00(16)
N6 Cu4 O7 170.30(17)
O8 Cu4 O7 85.64(15)
N6 Cu4 N5 82.65(18)
O8 Cu4 N5 171.31(18)
O7 Cu4 N5 101.55(17)
N8 Cu5 O10 89.09(17)
N8 Cu5 O9 173.05(18)
O10 Cu5 O9 85.37(15)
N8 Cu5 N7 81.2(2)
O10 Cu5 N7 170.17(18)
O9 Cu5 N7 104.45(18)
C1 O1 Cu1 107.5(3)
N2 O2 Cu1 108.9(3)
N2 O2 Gd1 123.8(3)
Cu1 O2 Gd1 124.07(17)
C10 O3 Cu2 107.7(4)
N4 O4 Cu2 108.0(3)
N4 O4 Gd1 123.9(3)
Cu2 O4 Gd1 128.00(19)
C19 O5 Cu3 108.0(3)
N6 O6 Cu3 108.1(3)
N6 O6 Gd1 123.6(3)
Cu3 O6 Gd1 124.49(18)
C28 O7 Cu4 107.1(3)
N8 O8 Cu4 107.9(3)
N8 O8 Gd1 124.4(3)
Cu4 O8 Gd1 126.22(17)
C37 O9 Cu5 107.0(3)
N10 O10 Cu5 108.6(3)
N10 O10 Gd1 122.6(3)
Cu5 O10 Gd1 128.76(17)
C2 N1 Cu2 108.4(3)
C1 N2 O2 113.5(4)
C1 N2 Cu2 117.4(4)
O2 N2 Cu2 125.9(3)
C11 N3 Cu3 111.2(4)
C10 N4 O4 116.0(5)
C10 N4 Cu3 118.8(4)
O4 N4 Cu3 123.6(3)
C20 N5 Cu4 110.4(3)
C19 N6 O6 115.3(4)
C19 N6 Cu4 118.1(4)
O6 N6 Cu4 125.6(3)
C29 N7 Cu5 107.1(3)
C28 N8 O8 114.6(4)
C28 N8 Cu5 118.3(3)
O8 N8 Cu5 126.2(3)
C38 N9 Cu1 109.0(3)
C37 N10 O10 114.5(4)
C37 N10 Cu1 117.9(3)
O10 N10 Cu1 124.3(3)
O1 C1 N2 125.1(5)
O1 C1 C2 120.9(5)
N2 C1 C2 113.9(5)
N1 C2 C3 110.2(5)
N1 C2 C1 107.8(5)
C3 C2 C1 110.5(5)
C4 C3 C2 114.0(5)
C9 C4 C5 117.6(6)
C9 C4 C3 122.4(6)
C5 C4 C3 120.0(6)
C6 C5 C4 121.0(7)
C5 C6 C7 121.4(7)
C6 C7 C8 118.8(6)
C9 C8 C7 119.4(7)
C8 C9 C4 121.6(6)
N4 C10 O3 123.0(5)
N4 C10 C11 115.5(5)
O3 C10 C11 121.5(5)
C12 C11 N3 112.7(6)
C12 C11 C10 110.5(5)
N3 C11 C10 108.1(5)
C11 C12 C13 117.5(6)
C18 C13 C14 117.7(6)
C18 C13 C12 119.1(6)
C14 C13 C12 123.2(6)
C15 C14 C13 120.8(6)
C16 C15 C14 119.4(6)
C15 C16 C17 120.4(7)
C18 C17 C16 120.9(7)
C17 C18 C13 120.9(6)
O5 C19 N6 122.9(5)
O5 C19 C20 122.3(4)
N6 C19 C20 114.9(5)
N5 C20 C19 109.0(4)
N5 C20 C21 110.7(4)
C19 C20 C21 111.0(4)
C22 C21 C20 112.8(4)
C23 C22 C27 118.3(5)
C23 C22 C21 121.2(5)
C27 C22 C21 120.5(5)
C22 C23 C24 120.5(5)
C23 C24 C25 121.0(6)
C26 C25 C24 119.2(5)
C25 C26 C27 119.9(5)
C26 C27 C22 121.1(5)
O7 C28 N8 124.1(5)
O7 C28 C29 121.9(4)
N8 C28 C29 113.9(4)
N7 C29 C28 108.1(4)
N7 C29 C30 111.2(4)
C28 C29 C30 109.8(5)
C31 C30 C29 112.6(4)
C32 C31 C36 118.8(7)
C32 C31 C30 119.9(6)
C36 C31 C30 121.1(6)
C33 C32 C31 121.2(8)
C32 C33 C34 119.1(8)
C35 C34 C33 120.6(7)
C36 C35 C34 120.1(8)
C35 C36 C31 120.1(8)
N10 C37 O9 124.5(5)
N10 C37 C38 114.7(5)
O9 C37 C38 120.6(4)
N9 C38 C39 113.1(4)
N9 C38 C37 108.8(4)
C39 C38 C37 113.2(4)
C40 C39 C38 111.6(4)
C45 C40 C41 119.2(5)
C45 C40 C39 121.8(5)
C41 C40 C39 119.0(6)
C42 C41 C40 120.6(7)
C41 C42 C43 118.5(7)
C44 C43 C42 119.4(6)
C43 C44 C45 122.7(7)
C40 C45 C44 119.6(6)
O101 N100 O103 121.6(5)
O101 N100 O102 117.2(5)
O103 N100 O102 121.1(5)
O101 N100 Gd1 59.9(3)
O103 N100 Gd1 178.3(4)
O102 N100 Gd1 57.3(3)
N100 O101 Gd1 94.7(3)
N100 O102 Gd1 97.3(3)
O201 N200 O202 120.4(5)
O201 N200 O200 120.4(5)
O202 N200 O200 119.1(5)
O302 N300 O301 117.9(11)
O302 N300 O300 111.3(12)
O301 N300 O300 130.5(15)

loop_
_geom_bond_atom_site_label_1
_geom_bond_atom_site_label_2
_geom_bond_distance
Gd1 O100 2.357(4)
Gd1 O4 2.382(4)
Gd1 O2 2.399(3)
Gd1 O10 2.408(4)
Gd1 O8 2.411(4)
Gd1 O6 2.429(4)
Gd1 O102 2.463(5)
Gd1 O101 2.520(4)
Gd1 N100 2.902(5)
Cu1 N10 1.913(4)
Cu1 O2 1.937(4)
Cu1 O1 1.944(4)
Cu1 N9 2.021(4)
Cu2 N2 1.907(4)
Cu2 O4 1.917(4)
Cu2 O3 1.950(4)
Cu2 N1 2.012(5)
Cu2 O105 2.419(11)
Cu3 N4 1.903(5)
Cu3 O5 1.916(4)
Cu3 O6 1.916(4)
Cu3 N3 1.994(5)
Cu4 N6 1.897(5)
Cu4 O8 1.913(4)
Cu4 O7 1.922(4)
Cu4 N5 1.991(4)
Cu5 N8 1.887(4)
Cu5 O10 1.917(4)
Cu5 O9 1.923(4)
Cu5 N7 2.007(5)
O1 C1 1.270(7)
O2 N2 1.391(6)
O3 C10 1.302(7)
O4 N4 1.411(6)
O5 C19 1.279(7)
O6 N6 1.376(6)
O7 C28 1.288(6)
O8 N8 1.395(5)
O9 C37 1.293(7)
O10 N10 1.386(5)
N1 C2 1.490(8)
N2 C1 1.325(7)
N3 C11 1.504(8)
N4 C10 1.281(8)
N5 C20 1.492(6)
N6 C19 1.319(6)
N7 C29 1.470(7)
N8 C28 1.295(6)
N9 C38 1.470(7)
N10 C37 1.288(7)
C1 C2 1.523(8)
C2 C3 1.511(9)
C3 C4 1.505(8)
C4 C9 1.388(9)
C4 C5 1.416(9)
C5 C6 1.358(10)
C6 C7 1.383(11)
C7 C8 1.414(11)
C8 C9 1.386(10)
C10 C11 1.519(8)
C11 C12 1.490(11)
C12 C13 1.503(9)
C13 C18 1.397(10)
C13 C14 1.402(9)
C14 C15 1.396(9)
C15 C16 1.359(10)
C16 C17 1.385(10)
C17 C18 1.354(10)
C19 C20 1.513(8)
C20 C21 1.540(7)
C21 C22 1.523(7)
C22 C23 1.369(8)
C22 C27 1.412(8)
C23 C24 1.378(8)
C24 C25 1.395(9)
C25 C26 1.370(8)
C26 C27 1.381(8)
C28 C29 1.504(7)
C29 C30 1.563(8)
C30 C31 1.524(8)
C31 C32 1.384(9)
C31 C36 1.388(9)
C32 C33 1.360(10)
C33 C34 1.380(14)
C34 C35 1.371(14)
C35 C36 1.366(11)
C37 C38 1.532(7)
C38 C39 1.521(7)
C39 C40 1.520(7)
C40 C45 1.378(9)
C40 C41 1.407(9)
C41 C42 1.407(9)
C42 C43 1.432(12)
C43 C44 1.334(11)
C44 C45 1.403(8)
N100 O101 1.249(6)
N100 O103 1.249(6)
N100 O102 1.252(7)
N200 O201 1.223(7)
N200 O202 1.252(7)
N200 O200 1.261(7)
N300 O302 1.262(9)
N300 O301 1.279(9)
N300 O300 1.305(9)

loop_
_geom_hbond_atom_site_label_D
_geom_hbond_atom_site_label_H
_geom_hbond_atom_site_label_A
_geom_hbond_distance_DH
_geom_hbond_distance_HA
_geom_hbond_distance_DA
_geom_hbond_angle_DHA
_geom_hbond_site_symmetry_A
N1 H1B O106 0.92 2.49 3.173(18) 131.3 .
N3 H3A O114 0.92 2.14 2.947(15) 146.0 .
N3 H3A O108 0.92 2.22 2.892(16) 129.7 .
N5 H5A O1 0.92 2.52 3.054(6) 117.7 4_664
N5 H5A O200 0.92 2.52 3.091(7) 120.7 4_664
N5 H5B O201 0.92 2.36 3.090(7) 136.4 4_664
N7 H7A O104 0.92 2.50 3.147(7) 127.7 4_664
N7 H7B O115 0.92 2.28 3.024(14) 137.2 .
N9 H9A O7 0.92 1.93 2.831(5) 166.8 3_645
N9 H9B O200 0.92 2.17 3.025(7) 155.2 .
